data_7712221
loop_
_publ_author_name
'Fu, Fan'
'Liu, Die'
'Zhao, Lili'
'Li, Huili'
'Bai, Xinyu'
'Chen, Mingzhao'
'Jiang, Zhilong'
'Su, Peiyang'
'Zhong, Wanying'
'Li, Yiming'
'Liao, Wei-Ming'
'He, Jun'
'Wang, Pingshan'

_publ_section_title
;
 Substituents Make a Difference: 6,6&#x2019;&#x2019;-modified Terpyridine
 Complexes with Helix Configuration and Enhanced Emission
;
_journal_name_full 'Dalton Transactions'
_journal_paper_doi 10.1039/D2DT04006A
_journal_year 2023
_chemical_absolute_configuration rm
_chemical_formula_sum 'C5 H14 Br2.97 Cl1.03 N2 O Pb'
_chemical_formula_weight 599.22
_space_group_crystal_system orthorhombic
_space_group_IT_number 19
_space_group_name_Hall 'P 2ac 2ab'
_space_group_name_H-M_alt 'P 21 21 21'
_atom_sites_solution_hydrogens geom
_audit_block_doi 10.5517/ccdc.csd.cc2bv88r
_audit_creation_method SHELXL-2018/3
_audit_update_record
;
2022-05-03 deposited with the CCDC.	2023-01-30 downloaded from the CCDC.
;
_cell_angle_alpha 90
_cell_angle_beta 90
_cell_angle_gamma 90
_cell_formula_units_Z 4
_cell_length_a 6.1544(3)
_cell_length_b 14.5977(6)
_cell_length_c 16.1823(7)
_cell_measurement_reflns_used 3312
_cell_measurement_temperature 296(2)
_cell_measurement_theta_max 27.532
_cell_measurement_theta_min 2.791
_cell_volume 1453.82(11)
_computing_cell_refinement '1.5 wide w/ exposures'
_computing_data_collection 'Bruker APEX-III'
_computing_structure_refinement 'SHELXL-2018/3 (Sheldrick, 2018)'
_computing_structure_solution 'SHELXT 2018/2 (Sheldrick, 2018)'
_diffrn_ambient_temperature 296(2)
_diffrn_measured_fraction_theta_full 0.996
_diffrn_measured_fraction_theta_max 0.996
_diffrn_measurement_device_type 'Bruker APEX-III'
_diffrn_radiation_type MoK\a
_diffrn_radiation_wavelength 0.71073
_diffrn_reflns_av_R_equivalents 0.0678
_diffrn_reflns_av_unetI/netI 0.0768
_diffrn_reflns_Laue_measured_fraction_full 0.996
_diffrn_reflns_Laue_measured_fraction_max 0.996
_diffrn_reflns_limit_h_max 8
_diffrn_reflns_limit_h_min -6
_diffrn_reflns_limit_k_max 18
_diffrn_reflns_limit_k_min -17
_diffrn_reflns_limit_l_max 21
_diffrn_reflns_limit_l_min -18
_diffrn_reflns_number 11660
_diffrn_reflns_point_group_measured_fraction_full 0.993
_diffrn_reflns_point_group_measured_fraction_max 0.990
_diffrn_reflns_theta_full 25.242
_diffrn_reflns_theta_max 27.532
_diffrn_reflns_theta_min 2.791
_exptl_absorpt_coefficient_mu 19.930
_exptl_absorpt_correction_T_max 0.123
_exptl_absorpt_correction_T_min 0.073
_exptl_absorpt_correction_type multi-scan
_exptl_crystal_colour colorless
_exptl_crystal_density_diffrn 2.738
_exptl_crystal_description block
_exptl_crystal_F_000 1078
_exptl_crystal_size_max 0.154
_exptl_crystal_size_mid 0.119
_exptl_crystal_size_min 0.105
_refine_diff_density_max 1.538
_refine_diff_density_min -2.405
_refine_diff_density_rms 0.365
_refine_ls_abs_structure_details
;
 Refined as an inversion twin.
;
_refine_ls_abs_structure_Flack 0.013(18)
_refine_ls_extinction_method none
_refine_ls_goodness_of_fit_ref 1.048
_refine_ls_hydrogen_treatment constr
_refine_ls_matrix_type full
_refine_ls_number_parameters 123
_refine_ls_number_reflns 3312
_refine_ls_number_restraints 0
_refine_ls_restrained_S_all 1.048
_refine_ls_R_factor_all 0.0590
_refine_ls_R_factor_gt 0.0442
_refine_ls_shift/su_max 0.001
_refine_ls_shift/su_mean 0.000
_refine_ls_structure_factor_coef Fsqd
_refine_ls_weighting_details 'w=1/[\s^2^(Fo^2^)+(0.0593P)^2^] where P=(Fo^2^+2Fc^2^)/3'
_refine_ls_weighting_scheme calc
_refine_ls_wR_factor_gt 0.1106
_refine_ls_wR_factor_ref 0.1205
_reflns_Friedel_coverage 0.713
_reflns_Friedel_fraction_full 0.988
_reflns_Friedel_fraction_max 0.981
_reflns_number_gt 2776
_reflns_number_total 3312
_reflns_threshold_expression 'I > 2\s(I)'
_cod_data_source_file d2dt04006a2.cif
_cod_data_source_block R-3APP
_cod_database_code 7712221
_shelx_shelxl_version_number 2018/3
_shelx_space_group_comment
;
The symmetry employed for this shelxl refinement is uniquely defined
by the following loop, which should always be used as a source of
symmetry information in preference to the above space-group names.
They are only intended as comments.
;

loop_
_space_group_symop_operation_xyz
'x, y, z'
'-x+1/2, -y, z+1/2'
'-x, y+1/2, -z+1/2'
'x+1/2, -y+1/2, -z'

loop_
_atom_site_label
_atom_site_type_symbol
_atom_site_fract_x
_atom_site_fract_y
_atom_site_fract_z
_atom_site_U_iso_or_equiv
_atom_site_adp_type
_atom_site_occupancy
_atom_site_site_symmetry_order
_atom_site_calc_flag
_atom_site_refinement_flags_posn
_atom_site_refinement_flags_adp
_atom_site_refinement_flags_occupancy
_atom_site_disorder_assembly
_atom_site_disorder_group
Pb1 Pb 0.19958(9) 0.63936(4) 0.52114(4) 0.0302(2) Uani 1 1 d . . . . .
Br1 Br -0.2989(2) 0.64484(11) 0.52253(10) 0.0338(6) Uani 0.931(14) 1 d . . P . .
Cl1 Cl -0.2989(2) 0.64484(11) 0.52253(10) 0.0338(6) Uani 0.069(14) 1 d . . P . .
Br2 Br 0.2110(4) 0.44956(14) 0.5599(2) 0.0757(11) Uani 0.968(16) 1 d . . P . .
Cl2 Cl 0.2110(4) 0.44956(14) 0.5599(2) 0.0757(11) Uani 0.032(16) 1 d . . P . .
Br3 Br 0.1979(4) 0.60700(15) 0.34208(14) 0.0388(8) Uani 0.566(13) 1 d . . P . .
Cl3 Cl 0.1979(4) 0.60700(15) 0.34208(14) 0.0388(8) Uani 0.434(13) 1 d . . P . .
Br4 Br 0.1884(4) 0.70720(15) 0.69198(14) 0.0356(8) Uani 0.506(13) 1 d . . P . .
Cl4 Cl 0.1884(4) 0.70720(15) 0.69198(14) 0.0356(8) Uani 0.494(13) 1 d . . P . .
N2 N 0.801(2) 0.4354(8) 0.7928(9) 0.039(3) Uani 1 1 d . . . . .
H2B H 0.901970 0.407178 0.822682 0.058 Uiso 1 1 calc R U . . .
H2C H 0.669680 0.420600 0.811963 0.058 Uiso 1 1 calc R U . . .
H2D H 0.811798 0.418159 0.740269 0.058 Uiso 1 1 calc R U . . .
N1 N 0.684(2) 0.6828(9) 0.7511(9) 0.039(3) Uani 1 1 d . . . . .
H1B H 0.580264 0.708899 0.720915 0.047 Uiso 1 1 calc R U . . .
H1D H 0.811394 0.697623 0.728808 0.047 Uiso 1 1 calc R U . . .
C2 C 0.657(2) 0.5816(10) 0.7476(10) 0.036(4) Uani 1 1 d . . . . .
H2A H 0.666885 0.561181 0.690707 0.043 Uiso 1 1 calc R U . . .
H2E H 0.514590 0.565071 0.768491 0.043 Uiso 1 1 calc R U . . .
O1W O 0.722(2) 0.3881(11) 0.6257(9) 0.063(4) Uani 1 1 d . . . . .
C3 C 0.831(2) 0.5344(10) 0.7988(10) 0.033(3) Uani 1 1 d . . . . .
H3A H 0.973196 0.549738 0.775401 0.040 Uiso 1 1 calc R U . . .
C1 C 0.674(3) 0.7205(12) 0.8372(12) 0.049(4) Uani 1 1 d . . . . .
H1A H 0.699967 0.786043 0.836056 0.058 Uiso 1 1 calc R U . . .
H1C H 0.530770 0.710029 0.860328 0.058 Uiso 1 1 calc R U . . .
C4 C 0.824(3) 0.5685(13) 0.8874(11) 0.048(4) Uani 1 1 d . . . . .
H4A H 0.941677 0.540979 0.918512 0.057 Uiso 1 1 calc R U . . .
H4B H 0.687913 0.549977 0.912755 0.057 Uiso 1 1 calc R U . . .
C5 C 0.844(3) 0.6741(13) 0.8906(12) 0.052(5) Uani 1 1 d . . . . .
H5A H 0.828314 0.694541 0.947289 0.062 Uiso 1 1 calc R U . . .
H5B H 0.987914 0.691840 0.871723 0.062 Uiso 1 1 calc R U . . .

loop_
_atom_site_aniso_label
_atom_site_aniso_U_11
_atom_site_aniso_U_22
_atom_site_aniso_U_33
_atom_site_aniso_U_23
_atom_site_aniso_U_13
_atom_site_aniso_U_12
Pb1 0.0261(3) 0.0296(3) 0.0349(3) 0.0024(3) 0.0002(3) 0.0004(2)
Br1 0.0268(9) 0.0350(9) 0.0396(9) 0.0021(7) 0.0000(7) -0.0002(7)
Cl1 0.0268(9) 0.0350(9) 0.0396(9) 0.0021(7) 0.0000(7) -0.0002(7)
Br2 0.0545(13) 0.0445(12) 0.128(2) 0.0369(14) 0.0058(14) 0.0020(10)
Cl2 0.0545(13) 0.0445(12) 0.128(2) 0.0369(14) 0.0058(14) 0.0020(10)
Br3 0.0323(12) 0.0430(12) 0.0410(13) -0.0023(10) 0.0000(10) -0.0004(10)
Cl3 0.0323(12) 0.0430(12) 0.0410(13) -0.0023(10) 0.0000(10) -0.0004(10)
Br4 0.0316(12) 0.0370(12) 0.0381(13) 0.0001(10) -0.0009(10) 0.0002(10)
Cl4 0.0316(12) 0.0370(12) 0.0381(13) 0.0001(10) -0.0009(10) 0.0002(10)
N2 0.039(7) 0.026(6) 0.052(8) 0.012(6) 0.005(7) 0.007(6)
N1 0.043(7) 0.033(7) 0.042(7) 0.014(6) -0.002(7) 0.004(7)
C2 0.048(10) 0.026(7) 0.033(8) 0.005(7) -0.009(7) -0.001(7)
O1W 0.064(8) 0.074(10) 0.051(8) -0.005(8) -0.002(7) -0.012(8)
C3 0.027(8) 0.034(8) 0.039(8) 0.009(7) -0.008(7) 0.005(6)
C1 0.062(12) 0.033(8) 0.052(10) -0.008(8) 0.008(10) 0.009(9)
C4 0.059(11) 0.049(10) 0.035(9) 0.003(8) -0.012(9) -0.006(10)
C5 0.068(14) 0.051(10) 0.037(9) -0.006(9) -0.011(9) -0.003(9)

loop_
_atom_type_symbol
_atom_type_description
_atom_type_scat_dispersion_real
_atom_type_scat_dispersion_imag
_atom_type_scat_source
C C 0.0033 0.0016 'International Tables Vol C Tables 4.2.6.8 and 6.1.1.4'
H H 0.0000 0.0000 'International Tables Vol C Tables 4.2.6.8 and 6.1.1.4'
N N 0.0061 0.0033 'International Tables Vol C Tables 4.2.6.8 and 6.1.1.4'
Br Br -0.2901 2.4595 'International Tables Vol C Tables 4.2.6.8 and 6.1.1.4'
Pb Pb -3.3944 10.1111 'International Tables Vol C Tables 4.2.6.8 and 6.1.1.4'
O O 0.0106 0.0060 'International Tables Vol C Tables 4.2.6.8 and 6.1.1.4'
Cl Cl 0.1484 0.1585 'International Tables Vol C Tables 4.2.6.8 and 6.1.1.4'

loop_
_citation_id
_citation_doi
_citation_year
1 10.1002/anie.202208440 2022

loop_
_geom_angle_atom_site_label_1
_geom_angle_atom_site_label_2
_geom_angle_atom_site_label_3
_geom_angle
_geom_angle_site_symmetry_1
_geom_angle_site_symmetry_3
_geom_angle_publ_flag
Br2 Pb1 Br3 93.50(8) . . ?
Br2 Pb1 Br4 96.98(8) . . ?
Br3 Pb1 Br4 169.44(6) . . ?
Br2 Pb1 Br1 92.78(6) . . ?
Br3 Pb1 Br1 90.46(6) . . ?
Br4 Pb1 Br1 87.76(6) . . ?
Br2 Pb1 Br1 89.93(6) . 1_655 ?
Br3 Pb1 Br1 90.85(6) . 1_655 ?
Br4 Pb1 Br1 90.44(6) . 1_655 ?
Br1 Pb1 Br1 176.91(6) . 1_655 ?
Br2 Pb1 Br1 178.41(6) . 4_566 ?
Br3 Pb1 Br1 86.62(5) . 4_566 ?
Br4 Pb1 Br1 82.94(5) . 4_566 ?
Br1 Pb1 Br1 88.81(4) . 4_566 ?
Br1 Pb1 Br1 88.48(4) 1_655 4_566 ?
Pb1 Br1 Pb1 176.91(6) . 1_455 ?
Pb1 Br1 Pb1 91.53(4) . 4_466 ?
Pb1 Br1 Pb1 91.19(4) 1_455 4_466 ?
C2 N1 C1 113.3(13) . . ?
N1 C2 C3 110.6(13) . . ?
N2 C3 C2 108.9(13) . . ?
N2 C3 C4 112.5(14) . . ?
C2 C3 C4 110.2(15) . . ?
C5 C1 N1 109.7(14) . . ?
C3 C4 C5 110.8(15) . . ?
C1 C5 C4 111.7(16) . . ?

loop_
_geom_bond_atom_site_label_1
_geom_bond_atom_site_label_2
_geom_bond_distance
_geom_bond_site_symmetry_2
_geom_bond_publ_flag
Pb1 Br2 2.842(2) . ?
Pb1 Br3 2.936(2) . ?
Pb1 Br4 2.937(2) . ?
Pb1 Br1 3.0688(16) . ?
Pb1 Br1 3.0879(16) 1_655 ?
Pb1 Br1 3.2285(17) 4_566 ?
N2 C3 1.459(19) . ?
N1 C2 1.488(18) . ?
N1 C1 1.50(2) . ?
C2 C3 1.52(2) . ?
C3 C4 1.52(2) . ?
C1 C5 1.52(3) . ?
C4 C5 1.55(3) . ?
